data_2011974
loop_
_publ_author_name
'Low, John N.'
'Cannon, Debbie'
'Quesada, Antonio'
'Marchal, Antonio'
'Melguizo, Manuel'
'Nogueras, Manuel'
'S\'anchez, Adolfo'
'Glidewell, Christopher'

_publ_section_title
;<i>N</i>-(2-Amino-1,6-dihydro-5-nitroso-6-oxopyrimidin-4-yl)-<small>L</small>-isoleucine--water
 (4/1): interplay of molecular and supramolecular structures
;
_journal_issue 5
_journal_name_full 'Acta Crystallographica Section C'
_journal_page_first 604
_journal_page_last 607
_journal_paper_doi 10.1107/S0108270101002475
_journal_volume 57
_journal_year 2001
_chemical_formula_moiety '2C10 H15 N5 O4, 0.5H2 O'
_chemical_formula_sum 'C20 H31 N10 O8.5'
_chemical_formula_weight 547.55
_chemical_name_systematic
;
N-(2-amino-1,6-dihydro-5-nitroso-6-oxopyrimidin-4-yl)-L-
isoleucine--water (4/1)
;
_space_group_IT_number 5
_symmetry_cell_setting monoclinic
_symmetry_space_group_name_Hall 'C 2y'
_symmetry_space_group_name_H-M 'C 1 2 1'
_cell_angle_alpha 90
_cell_angle_beta 133.4280(6)
_cell_angle_gamma 90
_cell_formula_units_Z 4
_cell_length_a 21.4179(6)
_cell_length_b 11.1466(2)
_cell_length_c 14.9649(3)
_cell_measurement_reflns_used 3819
_cell_measurement_temperature 150(2)
_cell_measurement_theta_max 30.49
_cell_measurement_theta_min 3.46
_cell_volume 2594.61(10)
_computing_cell_refinement 'DENZO-SMN (Otwinowski & Minor, 1997)'
_computing_data_collection 'Kappa-CCD server software (Nonius, 1997)'
_computing_data_reduction DENZO-SMN
_computing_molecular_graphics 'PLATON (Spek, 2000)'
_computing_publication_material 'SHELXL97  and PRPKAPPA (Ferguson, 1999)'
_computing_structure_refinement 'SHELXL97 (Sheldrick, 1997)'
_computing_structure_solution 'SHELXS97 (Sheldrick, 1997)'
_diffrn_ambient_temperature 150(2)
_diffrn_measured_fraction_theta_full .974
_diffrn_measured_fraction_theta_max .974
_diffrn_measurement_device_type Kappa-CCD
_diffrn_measurement_method '\f scans and \w scans with \k offsets'
_diffrn_radiation_monochromator graphite
_diffrn_radiation_source 'fine-focus sealed X-ray tube'
_diffrn_radiation_type 'Mo K\a'
_diffrn_radiation_wavelength .71073
_diffrn_reflns_av_R_equivalents .061
_diffrn_reflns_av_sigmaI/netI .0463
_diffrn_reflns_limit_h_max 28
_diffrn_reflns_limit_h_min -30
_diffrn_reflns_limit_k_max 15
_diffrn_reflns_limit_k_min -15
_diffrn_reflns_limit_l_max 20
_diffrn_reflns_limit_l_min -20
_diffrn_reflns_number 21713
_diffrn_reflns_theta_full 29.9
_diffrn_reflns_theta_max 29.9
_diffrn_reflns_theta_min 3.46
_diffrn_standards_decay_% negligible
_exptl_absorpt_coefficient_mu .111
_exptl_absorpt_correction_T_max .995
_exptl_absorpt_correction_T_min .961
_exptl_absorpt_correction_type multi-scan
_exptl_absorpt_process_details 'DENZO-SMN (Otwinowski & Minor, 1997)'
_exptl_crystal_colour red
_exptl_crystal_density_diffrn 1.400
_exptl_crystal_density_method 'not measured'
_exptl_crystal_description plate
_exptl_crystal_F_000 1156
_exptl_crystal_size_max .36
_exptl_crystal_size_mid .30
_exptl_crystal_size_min .05
_refine_diff_density_max .24
_refine_diff_density_min -.34
_refine_ls_extinction_method none
_refine_ls_goodness_of_fit_ref 1.04
_refine_ls_hydrogen_treatment constr
_refine_ls_matrix_type full
_refine_ls_number_parameters 354
_refine_ls_number_reflns 3819
_refine_ls_number_restraints 1
_refine_ls_restrained_S_all 1.04
_refine_ls_R_factor_all .060
_refine_ls_R_factor_gt .042
_refine_ls_shift/su_max .001
_refine_ls_shift/su_mean .000
_refine_ls_structure_factor_coef Fsqd
_refine_ls_weighting_details 'w=1/[\s^2^(Fo^2^)+(0.0624P)^2^] where P=(Fo^2^+2Fc^2^)/3'
_refine_ls_weighting_scheme calc
_refine_ls_wR_factor_ref .098
_reflns_number_gt 3119
_reflns_number_total 3819
_reflns_threshold_expression I>2\s(I)
_cod_data_source_file gg1043.cif
_cod_data_source_block II
_cod_depositor_comments
;
The following automatic conversions were performed:

'_exptl_absorpt_correction_type' value 'Multi-scan' changed to
'multi-scan' according to
/home/saulius/struct/CIF-dictionaries/cif_core.dic dictionary named
'cif_core.dic' version 2.4.1 from 2010-06-29.

Automatic conversion script
Id: cif_fix_values 1715 2011-07-08 13:25:40Z adriana 
;
_cod_original_sg_symbol_H-M 'C 2'
_cod_database_code 2011974
_cod_database_fobs_code 2011974

loop_
_symmetry_equiv_pos_as_xyz
'x, y, z'
'-x, y, -z'
'x+1/2, y+1/2, z'
'-x+1/2, y+1/2, -z'

loop_
_atom_site_label
_atom_site_fract_x
_atom_site_fract_y
_atom_site_fract_z
_atom_site_U_iso_or_equiv
_atom_site_adp_type
_atom_site_calc_flag
_atom_site_refinement_flags
_atom_site_occupancy
_atom_site_disorder_assembly
_atom_site_disorder_group
_atom_site_type_symbol
O1 .5000 .61851(18) .5000 .0268(5) Uani d S 1 . . O
H1 .4871 .5614 .5322 .032 Uiso calc R 1 . . H
N11 .44480(10) .52852(15) .69535(15) .0195(3) Uani d . 1 . . N
H11 .5002 .5442 .7494 .023 Uiso calc R 1 . . H
C12 .39650(12) .56701(17) .71881(18) .0181(4) Uani d . 1 . . C
N12 .43369(10) .64238(16) .81067(16) .0223(4) Uani d . 1 . . N
H12A .4058 .6684 .8305 .027 Uiso calc R 1 . . H
H12B .4865 .6669 .8524 .027 Uiso calc R 1 . . H
N13 .31660(10) .53036(15) .65620(15) .0192(3) Uani d . 1 . . N
C14 .27856(12) .46259(17) .55656(17) .0172(4) Uani d . 1 . . C
N14 .20016(10) .42073(16) .49368(15) .0203(4) Uani d . 1 . . N
H14 .1733 .3860 .4225 .024 Uiso calc R 1 . . H
C15 .32039(11) .43449(17) .51331(18) .0169(4) Uani d . 1 . . C
N15 .28701(10) .38180(15) .40865(16) .0208(4) Uani d . 1 . . N
O15 .20862(9) .34663(14) .33245(14) .0262(3) Uani d . 1 . . O
C16 .41009(12) .46673(16) .59129(18) .0184(4) Uani d . 1 . . C
O16 .45465(9) .44099(12) .56969(14) .0219(3) Uani d . 1 . . O
C17 .15551(12) .42859(19) .53504(19) .0201(4) Uani d . 1 . . C
H17 .1956 .4627 .6201 .024 Uiso calc R 1 . . H
C18 .13032(12) .30311(18) .53834(18) .0201(4) Uani d . 1 . . C
O11 .12976(11) .21762(13) .48880(16) .0284(3) Uani d . 1 . . O
O12 .10585(10) .30118(14) .59959(14) .0267(3) Uani d . 1 . . O
H12 .0763 .2394 .5801 .040 Uiso calc R 1 . . H
C19 .07362(14) .5069(2) .4507(2) .0278(5) Uani d . 1 . . C
H19 .0452 .5007 .4825 .033 Uiso calc R 1 . . H
C110 .00947(14) .4618(2) .3187(2) .0394(6) Uani d . 1 . . C
H11A .0314 .4808 .2797 .047 Uiso calc R 1 . . H
H11B .0050 .3735 .3192 .047 Uiso calc R 1 . . H
C111 -.07952(17) .5160(4) .2417(3) .0641(11) Uani d . 1 . . C
H11C -.0764 .6030 .2359 .096 Uiso calc R 1 . . H
H11D -.1012 .4991 .2805 .096 Uiso calc R 1 . . H
H11E -.1184 .4809 .1590 .096 Uiso calc R 1 . . H
C112 .0981(2) .6379(2) .4616(3) .0458(7) Uani d . 1 . . C
H11F .0460 .6872 .4094 .069 Uiso calc R 1 . . H
H11G .1288 .6469 .4350 .069 Uiso calc R 1 . . H
H11H .1353 .6638 .5474 .069 Uiso calc R 1 . . H
O26 .10551(8) .19504(13) .04600(13) .0231(3) Uani d . 1 . . O
N21 .23517(11) .28431(16) .17345(16) .0216(4) Uani d . 1 . . N
H21 .2303 .2977 .2263 .026 Uiso calc R 1 . . H
N22 .36878(11) .37132(19) .31015(17) .0290(4) Uani d . 1 . . N
H22A .4170 .3946 .3322 .035 Uiso calc R 1 . . H
H22B .3611 .3821 .3602 .035 Uiso calc R 1 . . H
N23 .32167(11) .30536(16) .12846(16) .0220(4) Uani d . 1 . . N
N24 .27562(11) .22919(17) -.05009(16) .0237(4) Uani d . 1 . . N
H24 .2373 .1896 -.1195 .028 Uiso calc R 1 . . H
C22 .30843(13) .32067(19) .20265(19) .0211(4) Uani d . 1 . . C
C24 .26018(13) .25010(18) .02096(18) .0197(4) Uani d . 1 . . C
C25 .18060(12) .21137(18) -.01826(18) .0201(4) Uani d . 1 . . C
O25 .11886(10) .13683(16) -.20393(14) .0340(4) Uani d . 1 . . O
N25 .11403(11) .15777(17) -.12476(16) .0260(4) Uani d . 1 . . N
C27 .35392(12) .2700(2) -.01590(18) .0220(4) Uani d . 1 . . C
H27 .4017 .2630 .0755 .026 Uiso calc R 1 . . H
C26 .16953(12) .22804(18) .06538(18) .0195(4) Uani d . 1 . . C
C28 .34503(13) .4022(2) -.0496(2) .0246(4) Uani d . 1 . . C
C29 .37784(14) .1929(2) -.07409(19) .0245(4) Uani d . 1 . . C
H29 .4332 .2253 -.0436 .029 Uiso calc R 1 . . H
O21 .27940(10) .45754(15) -.11418(17) .0372(4) Uani d . 1 . . O
O22 .42100(9) .44731(15) .00193(17) .0331(4) Uani d . 1 . . O
H22 .4166 .5218 -.0093 .050 Uiso calc R 1 . . H
C210 .31149(14) .2024(2) -.21465(19) .0301(5) Uani d . 1 . . C
H21A .2610 .1524 -.2488 .036 Uiso calc R 1 . . H
H21B .2918 .2866 -.2385 .036 Uiso calc R 1 . . H
C211 .34572(17) .1629(3) -.2712(2) .0400(6) Uani d . 1 . . C
H21C .3636 .0787 -.2504 .060 Uiso calc R 1 . . H
H21D .3951 .2128 -.2390 .060 Uiso calc R 1 . . H
H21E .3005 .1717 -.3609 .060 Uiso calc R 1 . . H
C212 .39455(18) .0632(2) -.0300(3) .0409(6) Uani d . 1 . . C
H21F .3426 .0297 -.0539 .061 Uiso calc R 1 . . H
H21G .4418 .0608 .0597 .061 Uiso calc R 1 . . H
H21H .4100 .0159 -.0677 .061 Uiso calc R 1 . . H

loop_
_atom_site_aniso_label
_atom_site_aniso_U_11
_atom_site_aniso_U_22
_atom_site_aniso_U_33
_atom_site_aniso_U_12
_atom_site_aniso_U_13
_atom_site_aniso_U_23
O1 .0364(11) .0182(9) .0467(13) .000 .0366(11) .000
N11 .0137(7) .0236(8) .0224(8) -.0010(6) .0129(7) -.0020(7)
C12 .0182(9) .0182(9) .0199(9) .0007(7) .0138(8) .0014(7)
N12 .0162(8) .0280(9) .0223(8) -.0029(7) .0131(7) -.0061(7)
N13 .0170(8) .0233(8) .0208(8) -.0017(7) .0143(7) -.0026(7)
C14 .0183(9) .0177(9) .0201(9) -.0006(7) .0149(8) -.0004(7)
N14 .0190(8) .0267(9) .0227(8) -.0044(7) .0171(7) -.0065(7)
C15 .0173(9) .0179(9) .0219(9) .0001(7) .0159(8) .0003(7)
N15 .0205(8) .0222(8) .0229(8) -.0020(7) .0161(7) -.0024(7)
O15 .0211(7) .0337(8) .0253(8) -.0071(6) .0165(7) -.0092(6)
C16 .0192(9) .0159(9) .0236(10) .0001(7) .0161(8) .0009(7)
O16 .0229(7) .0219(7) .0316(8) -.0003(6) .0228(6) -.0016(6)
C17 .0202(9) .0241(10) .0257(10) -.0047(8) .0195(9) -.0050(8)
C18 .0168(9) .0242(10) .0217(10) -.0014(8) .0142(8) -.0004(8)
O11 .0352(8) .0225(7) .0380(9) -.0032(6) .0292(8) -.0040(7)
O12 .0303(8) .0303(8) .0328(8) -.0060(6) .0269(7) -.0027(7)
C19 .0291(11) .0243(10) .0448(13) .0035(9) .0310(11) .0045(9)
C110 .0273(11) .0427(14) .0387(13) .0055(11) .0191(11) .0115(11)
C111 .0321(14) .101(3) .0569(18) .0214(16) .0298(14) .044(2)
C112 .0635(17) .0248(12) .083(2) .0041(12) .0632(18) .0034(13)
O26 .0170(7) .0299(8) .0267(8) -.0048(6) .0166(6) -.0023(6)
N21 .0202(8) .0277(9) .0223(8) -.0045(7) .0167(7) -.0037(7)
N22 .0236(9) .0467(11) .0242(9) -.0144(8) .0193(8) -.0139(8)
N23 .0211(8) .0290(9) .0215(8) -.0054(7) .0168(7) -.0047(7)
N24 .0227(8) .0316(9) .0214(9) -.0066(7) .0169(8) -.0065(7)
C22 .0201(9) .0239(10) .0237(10) -.0018(8) .0167(9) -.0025(8)
C24 .0194(9) .0224(10) .0188(10) -.0011(8) .0137(8) -.0008(7)
C25 .0184(9) .0224(9) .0198(9) -.0035(8) .0132(8) -.0012(8)
O25 .0331(8) .0456(10) .0239(8) -.0117(8) .0199(7) -.0107(7)
N25 .0239(8) .0312(10) .0203(8) -.0054(8) .0142(8) -.0028(7)
C27 .0180(9) .0300(11) .0207(10) -.0031(8) .0143(9) -.0031(8)
C26 .0172(9) .0205(9) .0209(10) -.0018(7) .0132(9) .0010(8)
C28 .0231(10) .0302(11) .0246(10) -.0034(9) .0180(9) -.0058(9)
C29 .0215(10) .0314(11) .0228(10) .0032(9) .0160(9) .0000(9)
O21 .0248(8) .0337(9) .0467(10) .0003(7) .0221(8) -.0020(8)
O22 .0256(8) .0306(8) .0456(10) -.0015(7) .0254(8) .0003(7)
C210 .0271(11) .0405(13) .0217(10) .0043(10) .0165(9) -.0032(9)
C211 .0394(13) .0578(16) .0326(13) .0036(12) .0286(12) -.0053(12)
C212 .0487(15) .0352(13) .0421(14) .0114(12) .0325(13) .0055(11)

loop_
_atom_type_symbol
_atom_type_description
_atom_type_scat_dispersion_real
_atom_type_scat_dispersion_imag
_atom_type_scat_source
C C .0033 .0016 'International Tables Vol C Tables 4.2.6.8 and 6.1.1.4'
H H .0000 .0000 'International Tables Vol C Tables 4.2.6.8 and 6.1.1.4'
N N .0061 .0033 'International Tables Vol C Tables 4.2.6.8 and 6.1.1.4'
O O .0106 .0060 'International Tables Vol C Tables 4.2.6.8 and 6.1.1.4'

loop_
_geom_angle_atom_site_label_1
_geom_angle_atom_site_label_2
_geom_angle_atom_site_label_3
_geom_angle
_geom_angle_publ_flag
C16 N11 C12 122.39(16) no
C16 N11 H11 118.8 no
C12 N11 H11 118.8 no
N12 C12 N13 119.65(18) no
N12 C12 N11 116.56(17) no
N13 C12 N11 123.77(17) no
C12 N12 H12A 120.0 no
C12 N12 H12B 120.0 no
H12A N12 H12B 120.0 no
C12 N13 C14 117.50(16) no
N14 C14 N13 119.67(17) no
N14 C14 C15 118.44(17) no
N13 C14 C15 121.89(16) no
C14 N14 C17 124.04(17) no
C14 N14 H14 118.0 no
C17 N14 H14 118.0 no
N15 C15 C16 113.56(16) no
N15 C15 C14 128.46(16) no
C16 C15 C14 117.99(17) no
O15 N15 C15 119.86(16) no
O16 C16 N11 120.26(17) no
O16 C16 C15 124.58(18) no
N11 C16 C15 115.16(16) no
N14 C17 C18 108.16(16) no
N14 C17 C19 113.29(18) no
C18 C17 C19 108.59(15) no
N14 C17 H17 108.9 no
C18 C17 H17 108.9 no
C19 C17 H17 108.9 no
O11 C18 O12 124.71(18) no
O11 C18 C17 124.44(18) no
O12 C18 C17 110.81(16) no
C18 O12 H12 109.5 no
C110 C19 C112 113.1(2) no
C110 C19 C17 112.29(19) no
C112 C19 C17 109.9(2) no
C110 C19 H19 107.1 no
C112 C19 H19 107.1 no
C17 C19 H19 107.1 no
C111 C110 C19 113.4(3) no
C111 C110 H11A 108.9 no
C19 C110 H11A 108.9 no
C111 C110 H11B 108.9 no
C19 C110 H11B 108.9 no
H11A C110 H11B 107.7 no
C110 C111 H11C 109.5 no
C110 C111 H11D 109.5 no
H11C C111 H11D 109.5 no
C110 C111 H11E 109.5 no
H11C C111 H11E 109.5 no
H11D C111 H11E 109.5 no
C19 C112 H11F 109.5 no
C19 C112 H11G 109.5 no
H11F C112 H11G 109.5 no
C19 C112 H11H 109.5 no
H11F C112 H11H 109.5 no
H11G C112 H11H 109.5 no
C26 N21 C22 122.38(17) no
C26 N21 H21 118.8 no
C22 N21 H21 118.8 no
C22 N22 H22A 120.0 no
C22 N22 H22B 120.0 no
H22A N22 H22B 120.0 no
C22 N23 C24 117.62(17) no
C24 N24 C27 121.64(17) no
C24 N24 H24 119.2 no
C27 N24 H24 119.2 no
N22 C22 N23 118.86(18) no
N22 C22 N21 117.77(18) no
N23 C22 N21 123.36(18) no
N24 C24 N23 117.43(18) no
N24 C24 C25 119.81(18) no
N23 C24 C25 122.75(18) no
N25 C25 C24 127.75(19) no
N25 C25 C26 114.50(17) no
C24 C25 C26 117.73(18) no
O25 N25 C25 118.96(17) no
N24 C27 C28 109.58(17) no
N24 C27 C29 112.29(17) no
C28 C27 C29 111.45(17) no
N24 C27 H27 107.8 no
C28 C27 H27 107.8 no
C29 C27 H27 107.8 no
O26 C26 N21 118.95(18) no
O26 C26 C25 124.96(18) no
N21 C26 C25 116.08(17) no
O21 C28 O22 124.4(2) no
O21 C28 C27 125.2(2) no
O22 C28 C27 110.39(18) no
C212 C29 C210 112.3(2) no
C212 C29 C27 110.76(19) no
C210 C29 C27 112.51(17) no
C212 C29 H29 107.0 no
C210 C29 H29 107.0 no
C27 C29 H29 107.0 no
C28 O22 H22 109.5 no
C211 C210 C29 113.48(18) no
C211 C210 H21A 108.9 no
C29 C210 H21A 108.9 no
C211 C210 H21B 108.9 no
C29 C210 H21B 108.9 no
H21A C210 H21B 107.7 no
C210 C211 H21C 109.5 no
C210 C211 H21D 109.5 no
H21C C211 H21D 109.5 no
C210 C211 H21E 109.5 no
H21C C211 H21E 109.5 no
H21D C211 H21E 109.5 no
C29 C212 H21F 109.5 no
C29 C212 H21G 109.5 no
H21F C212 H21G 109.5 no
C29 C212 H21H 109.5 no
H21F C212 H21H 109.5 no
H21G C212 H21H 109.5 no

loop_
_geom_bond_atom_site_label_1
_geom_bond_atom_site_label_2
_geom_bond_site_symmetry_2
_geom_bond_distance
_geom_bond_publ_flag
O1 H1 . .95 no
N11 C12 . 1.370(2) y
C12 N13 . 1.330(2) y
N13 C14 . 1.337(3) y
C14 C15 . 1.455(3) y
C15 C16 . 1.449(3) y
C16 N11 . 1.364(3) y
C12 N12 . 1.313(3) y
C14 N14 . 1.323(2) y
C15 N15 . 1.330(3) y
N15 O15 . 1.281(2) y
C16 O16 . 1.234(2) y
N11 H11 . .8800 no
N12 H12A . .8800 no
N12 H12B . .8800 no
N14 C17 . 1.456(2) no
N14 H14 . .8800 no
C17 C18 . 1.512(3) no
C17 C19 . 1.545(3) no
C17 H17 . 1.0000 no
C18 O11 . 1.202(3) no
C18 O12 . 1.333(2) no
O12 H12 . .8400 no
C19 C110 . 1.520(4) no
C19 C112 . 1.522(3) no
C19 H19 . 1.0000 no
C110 C111 . 1.518(3) no
C110 H11A . .9900 no
C110 H11B . .9900 no
C111 H11C . .9800 no
C111 H11D . .9800 no
C111 H11E . .9800 no
C112 H11F . .9800 no
C112 H11G . .9800 no
C112 H11H . .9800 no
N21 C22 . 1.369(3) y
C22 N23 . 1.332(3) y
N23 C24 . 1.337(3) y
C24 C25 . 1.435(3) y
C25 C26 . 1.437(3) y
C26 N21 . 1.364(3) y
C22 N22 . 1.311(3) y
C24 N24 . 1.333(3) y
C25 N25 . 1.344(3) y
N25 O25 . 1.279(2) y
C26 O26 . 1.246(2) y
N21 H21 . .8800 no
N22 H22A . .8800 no
N22 H22B . .8800 no
N24 C27 . 1.449(3) no
N24 H24 . .8800 no
C27 C28 . 1.527(3) no
C27 C29 . 1.540(3) no
C27 H27 . 1.0000 no
C28 O21 . 1.193(3) no
C28 O22 . 1.330(3) no
C29 C212 . 1.526(4) no
C29 C210 . 1.531(3) no
C29 H29 . 1.0000 no
O22 H22 . .8400 no
C210 C211 . 1.517(3) no
C210 H21A . .9900 no
C210 H21B . .9900 no
C211 H21C . .9800 no
C211 H21D . .9800 no
C211 H21E . .9800 no
C212 H21F . .9800 no
C212 H21G . .9800 no
C212 H21H . .9800 no

loop_
_geom_hbond_atom_site_label_D
_geom_hbond_atom_site_label_H
_geom_hbond_atom_site_label_A
_geom_hbond_site_symmetry_A
_geom_hbond_distance_DH
_geom_hbond_distance_HA
_geom_hbond_distance_DA
_geom_hbond_angle_DHA
_geom_hbond_publ_flag
O1 H1 O16 . .95 1.77 2.709(2) 170 y
N11 H11 O25 3_556 .88 2.36 3.147(3) 149 y
N11 H11 N25 3_556 .88 2.19 3.007(3) 155 y
O12 H12 O1 3_445 .84 1.80 2.619(2) 166 y
N12 H12A O26 4_556 .88 2.04 2.851(3) 152 y
N12 H12B O26 3_556 .88 2.20 2.911(3) 138 y
N12 H12B N25 3_556 .88 2.51 3.279(4) 146 y
N14 H14 O15 . .88 2.00 2.672(3) 133 y
N21 H21 O15 . .88 2.01 2.886(3) 172 y
N21 H21 N15 . .88 2.29 3.071(2) 148 y
O22 H22 O26 4_555 .84 1.97 2.811(2) 175 y
N22 H22A O16 2_656 .88 2.10 2.965(3) 165 y
N22 H22B O16 . .88 2.37 3.041(3) 133 y
N22 H22B N15 . .88 2.15 2.967(4) 154 y
N24 H24 O25 . .88 1.99 2.647(3) 130 y

loop_
_geom_torsion_atom_site_label_1
_geom_torsion_atom_site_label_2
_geom_torsion_atom_site_label_3
_geom_torsion_atom_site_label_4
_geom_torsion
_geom_torsion_publ_flag
C16 N11 C12 N12 -168.83(18) no
C16 N11 C12 N13 12.7(3) no
N12 C12 N13 C14 173.94(19) no
N11 C12 N13 C14 -7.6(3) no
C12 N13 C14 N14 177.78(18) no
C12 N13 C14 C15 -3.2(3) no
N13 C14 N14 C17 -9.3(3) no
C15 C14 N14 C17 171.65(18) no
N14 C14 C15 N15 8.3(3) no
N13 C14 C15 N15 -170.75(19) no
N14 C14 C15 C16 -171.86(17) no
N13 C14 C15 C16 9.1(3) no
C16 C15 N15 O15 178.63(17) no
C14 C15 N15 O15 -1.5(3) no
C12 N11 C16 O16 174.96(18) no
C12 N11 C16 C15 -5.8(3) no
N15 C15 C16 O16 -5.2(3) no
C14 C15 C16 O16 174.90(18) no
N15 C15 C16 N11 175.58(17) no
C14 C15 C16 N11 -4.3(3) no
C14 N14 C17 C18 -123.6(2) y
C14 N14 C17 C19 116.0(2) y
N14 C17 C18 O11 -15.5(3) no
C19 C17 C18 O11 107.8(2) no
N14 C17 C18 O12 166.79(15) y
C19 C17 C18 O12 -69.9(2) no
N14 C17 C19 C110 57.9(2) y
C18 C17 C19 C110 -62.3(2) no
N14 C17 C19 C112 -69.0(2) no
C18 C17 C19 C112 170.9(2) no
C112 C19 C110 C111 -69.5(3) no
C17 C19 C110 C111 165.4(2) y
C24 N23 C22 N22 178.0(2) no
C24 N23 C22 N21 -.9(3) no
C26 N21 C22 N22 -178.3(2) no
C26 N21 C22 N23 .6(3) no
C27 N24 C24 N23 -3.2(3) no
C27 N24 C24 C25 178.05(19) no
C22 N23 C24 N24 -176.48(19) no
C22 N23 C24 C25 2.3(3) no
N24 C24 C25 N25 -2.9(3) no
N23 C24 C25 N25 178.4(2) no
N24 C24 C25 C26 175.52(18) no
N23 C24 C25 C26 -3.2(3) no
C24 C25 N25 O25 -.1(3) no
C26 C25 N25 O25 -178.52(18) no
C24 N24 C27 C28 -81.1(2) y
C24 N24 C27 C29 154.46(19) y
C22 N21 C26 O26 178.44(18) no
C22 N21 C26 C25 -1.5(3) no
N25 C25 C26 O26 1.3(3) no
C24 C25 C26 O26 -177.3(2) no
N25 C25 C26 N21 -178.76(19) no
C24 C25 C26 N21 2.6(3) no
N24 C27 C28 O21 -12.9(3) no
C29 C27 C28 O21 112.0(2) no
N24 C27 C28 O22 167.91(17) y
C29 C27 C28 O22 -67.2(2) no
N24 C27 C29 C212 -61.8(2) no
C28 C27 C29 C212 174.78(19) no
N24 C27 C29 C210 64.8(2) y
C28 C27 C29 C210 -58.6(2) no
C212 C29 C210 C211 -73.3(3) no
C27 C29 C210 C211 161.0(2) y

loop_
_cod_related_entry_id
_cod_related_entry_database
_cod_related_entry_code
1 ChemSpider 30652323
